data_7229449
loop_
_publ_author_name
'Rok, Magdalena'
'Szklarz, Przemyslaw'
'Moskwa, Marcin'
'Kijewska, Monika'
'Baran, Jan'
'Bator, Grazyna'
'Medycki, Wojciech'
'Zamponi, Michaela'

_publ_section_title
;
 Structures and phase transitions in the neat
 4,4'-di-tert-butyl-2,2'-bipyridyl and in its molecular complexes with
 either brom- or iodanilic acid
;
_journal_name_full CrystEngComm
_journal_paper_doi 10.1039/C7CE01481C
_journal_year 2017
_chemical_formula_sum 'C24 H26 I2 N2 O4'
_chemical_formula_weight 660.27
_chemical_name_systematic
;
 ?
;
_space_group_crystal_system triclinic
_space_group_IT_number 2
_space_group_name_Hall '-P 1'
_space_group_name_H-M_alt 'P -1'
_symmetry_space_group_name_Hall '-P 1'
_symmetry_space_group_name_H-M 'P -1'
_atom_sites_solution_hydrogens mixed
_audit_creation_method SHELXL-2013
_audit_update_record
;
2017-10-02 deposited with the CCDC.
2017-10-31 downloaded from the CCDC.
;
_cell_angle_alpha 80.595(6)
_cell_angle_beta 66.706(6)
_cell_angle_gamma 79.529(4)
_cell_formula_units_Z 2
_cell_length_a 9.8323(5)
_cell_length_b 11.7934(6)
_cell_length_c 12.0531(11)
_cell_measurement_reflns_used 2206
_cell_measurement_temperature 345(2)
_cell_measurement_theta_max 29.6390
_cell_measurement_theta_min 3.7110
_cell_volume 1255.83(16)
_computing_structure_refinement 'SHELXL-2013 (Sheldrick, 2013)'
_diffrn_ambient_temperature 345(2)
_diffrn_detector_area_resol_mean 10.3456
_diffrn_measured_fraction_theta_full 0.955
_diffrn_measured_fraction_theta_max 0.807
_diffrn_measurement_device_type 'Xcalibur, Ruby'
_diffrn_measurement_method '\w scans'
_diffrn_radiation_type MoK\a
_diffrn_radiation_wavelength 0.71073
_diffrn_reflns_av_R_equivalents 0.0169
_diffrn_reflns_av_unetI/netI 0.0321
_diffrn_reflns_Laue_measured_fraction_full 0.955
_diffrn_reflns_Laue_measured_fraction_max 0.807
_diffrn_reflns_limit_h_max 12
_diffrn_reflns_limit_h_min -12
_diffrn_reflns_limit_k_max 16
_diffrn_reflns_limit_k_min -17
_diffrn_reflns_limit_l_max 17
_diffrn_reflns_limit_l_min -11
_diffrn_reflns_number 10416
_diffrn_reflns_point_group_measured_fraction_full 0.955
_diffrn_reflns_point_group_measured_fraction_max 0.807
_diffrn_reflns_theta_full 25.000
_diffrn_reflns_theta_max 30.865
_diffrn_reflns_theta_min 2.683
_diffrn_source 'Enhance (Mo) X-ray Source'
_exptl_absorpt_coefficient_mu 2.536
_exptl_absorpt_correction_T_max 1.00000
_exptl_absorpt_correction_T_min 0.78930
_exptl_absorpt_correction_type analytical
_exptl_crystal_colour violet
_exptl_crystal_density_diffrn 1.746
_exptl_crystal_description block
_exptl_crystal_F_000 644
_exptl_crystal_size_max 0.3731
_exptl_crystal_size_mid 0.3117
_exptl_crystal_size_min 0.1586
_refine_diff_density_max 0.335
_refine_diff_density_min -0.342
_refine_diff_density_rms 0.061
_refine_ls_extinction_method none
_refine_ls_goodness_of_fit_ref 1.013
_refine_ls_hydrogen_treatment mixed
_refine_ls_matrix_type full
_refine_ls_number_parameters 316
_refine_ls_number_reflns 6397
_refine_ls_number_restraints 0
_refine_ls_restrained_S_all 1.013
_refine_ls_R_factor_all 0.0699
_refine_ls_R_factor_gt 0.0353
_refine_ls_shift/su_max 0.001
_refine_ls_shift/su_mean 0.000
_refine_ls_structure_factor_coef Fsqd
_refine_ls_weighting_details 'w=1/[\s^2^(Fo^2^)+(0.0388P)^2^+0.0087P] where P=(Fo^2^+2Fc^2^)/3'
_refine_ls_weighting_scheme calc
_refine_ls_wR_factor_gt 0.0785
_refine_ls_wR_factor_ref 0.0951
_reflns_Friedel_coverage 0.000
_reflns_number_gt 4005
_reflns_number_total 6397
_reflns_threshold_expression 'I > 2\s(I)'
_cod_data_source_file c7ce01481c2.cif
_cod_data_source_block moskw2
_cod_database_code 7229449
_shelx_space_group_comment
;
The symmetry employed for this shelxl refinement is uniquely defined
by the following loop, which should always be used as a source of
symmetry information in preference to the above space-group names.
They are only intended as comments.
;
_shelxl_version_number 2013-4

loop_
_space_group_symop_operation_xyz
'x, y, z'
'-x, -y, -z'

loop_
_atom_site_label
_atom_site_type_symbol
_atom_site_fract_x
_atom_site_fract_y
_atom_site_fract_z
_atom_site_U_iso_or_equiv
_atom_site_adp_type
_atom_site_occupancy
_atom_site_site_symmetry_order
_atom_site_calc_flag
_atom_site_refinement_flags_posn
_atom_site_refinement_flags_adp
_atom_site_refinement_flags_occupancy
_atom_site_disorder_assembly
_atom_site_disorder_group
I2 I 0.2838(5) 0.4378(3) 0.3824(4) 0.0586(4) Uani 0.546(14) 1 d . . P A 1
I1 I -0.2716(4) 0.57066(19) 0.1266(3) 0.0607(4) Uani 0.546(14) 1 d . . P A 1
I1A I -0.2895(6) 0.5715(3) 0.1552(8) 0.0818(9) Uani 0.454(14) 1 d . . P A 2
I2A I 0.2984(7) 0.4398(4) 0.3567(8) 0.0730(10) Uani 0.454(14) 1 d . . P A 2
O2 O -0.0669(3) 0.33980(17) 0.1648(2) 0.0567(6) Uani 1 1 d . . . . .
H2 H -0.019(5) 0.273(4) 0.180(4) 0.125(18) Uiso 1 1 d . . . . .
O5 O 0.0809(2) 0.67424(16) 0.3437(2) 0.0538(6) Uani 1 1 d . . . . .
O3 O 0.1381(3) 0.28940(16) 0.2580(2) 0.0610(6) Uani 1 1 d . . . . .
O6 O -0.1314(3) 0.72289(16) 0.2506(2) 0.0608(6) Uani 1 1 d . . . . .
C5 C 0.0515(3) 0.5924(2) 0.3049(3) 0.0426(7) Uani 1 1 d . . . . .
C6 C -0.0732(3) 0.6234(2) 0.2529(3) 0.0442(7) Uani 1 1 d . . . . .
C1 C -0.1114(3) 0.5326(2) 0.2065(3) 0.0458(7) Uani 1 1 d . . . . .
C4 C 0.1215(3) 0.4801(2) 0.3047(3) 0.0445(7) Uani 1 1 d . . . . .
C2 C -0.0373(3) 0.4253(2) 0.2080(3) 0.0436(7) Uani 1 1 d . . . . .
C3 C 0.0824(3) 0.3919(2) 0.2594(3) 0.0432(7) Uani 1 1 d . . . . .
N1 N -0.0588(3) 0.88380(19) 0.3858(2) 0.0386(6) Uani 1 1 d . . . . .
N2 N 0.0403(3) 1.10260(19) 0.1293(2) 0.0457(6) Uani 1 1 d . . . . .
C12 C -0.0571(3) 0.9872(2) 0.3182(3) 0.0338(6) Uani 1 1 d . . . . .
C13 C -0.1530(3) 1.0809(2) 0.3727(3) 0.0373(6) Uani 1 1 d . . . . .
H13 H -0.1528 1.1524 0.3266 0.045 Uiso 1 1 calc R U . . .
C14 C -0.2494(3) 1.0726(2) 0.4931(3) 0.0373(6) Uani 1 1 d . . . . .
C15 C -0.2405(4) 0.9641(2) 0.5598(3) 0.0491(7) Uani 1 1 d . . . . .
H15 H -0.2985 0.9545 0.6423 0.059 Uiso 1 1 calc R U . . .
C16 C -0.1465(4) 0.8730(2) 0.5030(3) 0.0495(8) Uani 1 1 d . . . . .
H16 H -0.1436 0.8010 0.5475 0.059 Uiso 1 1 calc R U . . .
C17 C -0.3656(3) 1.1726(2) 0.5503(3) 0.0444(7) Uani 1 1 d . . . . .
C74 C -0.3747(5) 1.1815(4) 0.6775(3) 0.0776(12) Uani 1 1 d . . . . .
H741 H -0.4486 1.2447 0.7116 0.116 Uiso 1 1 calc R U . . .
H742 H -0.2793 1.1947 0.6737 0.116 Uiso 1 1 calc R U . . .
H743 H -0.4017 1.1106 0.7274 0.116 Uiso 1 1 calc R U . . .
C72 C -0.5149(4) 1.1504(4) 0.5548(4) 0.0795(12) Uani 1 1 d . . . . .
H721 H -0.5076 1.1440 0.4742 0.119 Uiso 1 1 calc R U . . .
H722 H -0.5898 1.2135 0.5880 0.119 Uiso 1 1 calc R U . . .
H723 H -0.5418 1.0796 0.6050 0.119 Uiso 1 1 calc R U . . .
C73 C -0.3303(5) 1.2905(3) 0.4748(4) 0.0834(13) Uani 1 1 d . . . . .
H731 H -0.3239 1.2871 0.3938 0.125 Uiso 1 1 calc R U . . .
H732 H -0.2368 1.3070 0.4719 0.125 Uiso 1 1 calc R U . . .
H733 H -0.4081 1.3504 0.5118 0.125 Uiso 1 1 calc R U . . .
C21 C 0.0481(3) 0.9957(2) 0.1896(3) 0.0348(6) Uani 1 1 d . . . . .
C31 C 0.1479(3) 0.9027(2) 0.1351(3) 0.0364(6) Uani 1 1 d . . . . .
H31 H 0.1495 0.8307 0.1799 0.044 Uiso 1 1 calc R U . . .
C41 C 0.2450(3) 0.9158(2) 0.0150(3) 0.0395(6) Uani 1 1 d . . . . .
C51 C 0.2318(4) 1.0255(3) -0.0472(3) 0.0524(8) Uani 1 1 d . . . . .
H51 H 0.2911 1.0392 -0.1289 0.063 Uiso 1 1 calc R U . . .
C61 C 0.1308(4) 1.1128(3) 0.0132(3) 0.0563(9) Uani 1 1 d . . . . .
H61 H 0.1253 1.1850 -0.0306 0.068 Uiso 1 1 calc R U . . .
C71 C 0.3634(3) 0.8188(3) -0.0466(3) 0.0490(7) Uani 1 1 d . . . . .
C76 C 0.5134(4) 0.8427(4) -0.0542(4) 0.0905(14) Uani 1 1 d . . . . .
H763 H 0.5091 0.8473 0.0259 0.136 Uiso 1 1 calc R U . . .
H761 H 0.5370 0.9148 -0.1028 0.136 Uiso 1 1 calc R U . . .
H762 H 0.5891 0.7812 -0.0905 0.136 Uiso 1 1 calc R U . . .
C77 C 0.3696(5) 0.8127(4) -0.1735(4) 0.0915(14) Uani 1 1 d . . . . .
H771 H 0.4448 0.7512 -0.2103 0.137 Uiso 1 1 calc R U . . .
H772 H 0.3936 0.8850 -0.2217 0.137 Uiso 1 1 calc R U . . .
H773 H 0.2743 0.7983 -0.1687 0.137 Uiso 1 1 calc R U . . .
C75 C 0.3347(6) 0.6995(3) 0.0254(4) 0.1049(17) Uani 1 1 d . . . . .
H751 H 0.3310 0.7012 0.1059 0.157 Uiso 1 1 calc R U . . .
H752 H 0.4139 0.6417 -0.0147 0.157 Uiso 1 1 calc R U . . .
H753 H 0.2413 0.6811 0.0299 0.157 Uiso 1 1 calc R U . . .
H1 H -0.010(3) 0.814(3) 0.356(3) 0.059(9) Uiso 1 1 d . . . . .

loop_
_atom_site_aniso_label
_atom_site_aniso_U_11
_atom_site_aniso_U_22
_atom_site_aniso_U_33
_atom_site_aniso_U_23
_atom_site_aniso_U_13
_atom_site_aniso_U_12
I2 0.0648(7) 0.0426(5) 0.0715(9) -0.0042(5) -0.0333(6) 0.0017(5)
I1 0.0643(7) 0.0463(6) 0.0759(10) -0.0075(6) -0.0346(6) 0.0021(5)
I1A 0.0644(11) 0.0663(8) 0.132(3) -0.0369(10) -0.0552(15) 0.0168(7)
I2A 0.0653(12) 0.0539(10) 0.112(3) -0.0227(12) -0.0492(16) 0.0133(8)
O2 0.0656(15) 0.0318(10) 0.0745(18) -0.0135(11) -0.0289(14) 0.0027(10)
O5 0.0568(13) 0.0306(9) 0.0751(17) -0.0108(10) -0.0273(13) 0.0021(9)
O3 0.0801(17) 0.0287(9) 0.0765(18) -0.0143(10) -0.0367(15) 0.0118(10)
O6 0.0714(15) 0.0289(9) 0.0845(18) -0.0137(11) -0.0375(14) 0.0136(10)
C5 0.0436(17) 0.0288(12) 0.0452(18) -0.0032(12) -0.0076(15) -0.0014(12)
C6 0.0453(17) 0.0297(12) 0.0498(19) -0.0011(13) -0.0130(16) -0.0002(12)
C1 0.0452(17) 0.0303(12) 0.055(2) -0.0046(13) -0.0150(16) 0.0020(12)
C4 0.0436(17) 0.0306(12) 0.051(2) -0.0020(13) -0.0134(16) 0.0034(12)
C2 0.0455(17) 0.0293(12) 0.0454(19) -0.0038(12) -0.0076(15) -0.0012(12)
C3 0.0452(17) 0.0287(12) 0.0451(19) -0.0023(12) -0.0090(15) 0.0008(12)
N1 0.0442(14) 0.0289(11) 0.0405(15) -0.0056(10) -0.0147(13) -0.0007(10)
N2 0.0537(16) 0.0321(11) 0.0423(16) -0.0019(11) -0.0128(14) 0.0026(11)
C12 0.0383(15) 0.0297(12) 0.0347(16) -0.0039(11) -0.0158(14) -0.0025(11)
C13 0.0419(16) 0.0302(12) 0.0387(17) -0.0063(12) -0.0142(14) -0.0018(12)
C14 0.0369(15) 0.0398(14) 0.0366(17) -0.0124(12) -0.0128(14) -0.0026(12)
C15 0.056(2) 0.0465(16) 0.0354(18) -0.0034(14) -0.0083(16) -0.0040(15)
C16 0.059(2) 0.0372(14) 0.045(2) 0.0048(14) -0.0156(17) -0.0061(14)
C17 0.0437(17) 0.0467(15) 0.0413(18) -0.0205(13) -0.0120(15) 0.0025(13)
C74 0.085(3) 0.088(3) 0.059(3) -0.041(2) -0.026(2) 0.016(2)
C72 0.051(2) 0.088(3) 0.108(4) -0.051(2) -0.034(2) 0.015(2)
C73 0.100(3) 0.0447(18) 0.079(3) -0.0251(19) -0.008(3) 0.010(2)
C21 0.0360(14) 0.0314(12) 0.0359(16) -0.0075(11) -0.0131(13) 0.0006(11)
C31 0.0404(15) 0.0306(12) 0.0369(17) -0.0070(11) -0.0138(14) 0.0000(11)
C41 0.0404(16) 0.0403(14) 0.0386(17) -0.0142(12) -0.0134(14) -0.0017(12)
C51 0.058(2) 0.0485(16) 0.0395(19) -0.0047(14) -0.0078(17) -0.0042(15)
C61 0.073(2) 0.0390(15) 0.044(2) 0.0033(14) -0.0135(19) -0.0005(16)
C71 0.0470(18) 0.0514(17) 0.045(2) -0.0188(14) -0.0122(16) 0.0034(14)
C76 0.054(2) 0.107(3) 0.118(4) -0.055(3) -0.036(3) 0.018(2)
C77 0.106(3) 0.103(3) 0.065(3) -0.051(2) -0.035(3) 0.032(3)
C75 0.123(4) 0.050(2) 0.094(4) -0.026(2) 0.005(3) 0.014(2)

loop_
_atom_type_symbol
_atom_type_description
_atom_type_scat_dispersion_real
_atom_type_scat_dispersion_imag
_atom_type_scat_source
C C 0.0033 0.0016 'International Tables Vol C Tables 4.2.6.8 and 6.1.1.4'
H H 0.0000 0.0000 'International Tables Vol C Tables 4.2.6.8 and 6.1.1.4'
N N 0.0061 0.0033 'International Tables Vol C Tables 4.2.6.8 and 6.1.1.4'
O O 0.0106 0.0060 'International Tables Vol C Tables 4.2.6.8 and 6.1.1.4'
I I -0.4742 1.8119 'International Tables Vol C Tables 4.2.6.8 and 6.1.1.4'

loop_
_geom_angle_atom_site_label_1
_geom_angle_atom_site_label_2
_geom_angle_atom_site_label_3
_geom_angle
C2 O2 H2 112(3)
O5 C5 C4 125.3(3)
O5 C5 C6 116.1(2)
C4 C5 C6 118.5(3)
O6 C6 C1 123.4(3)
O6 C6 C5 118.0(3)
C1 C6 C5 118.5(2)
C2 C1 C6 119.7(3)
C2 C1 I1A 122.5(2)
C6 C1 I1A 117.6(2)
C2 C1 I1 119.8(2)
C6 C1 I1 120.4(2)
C5 C4 C3 122.3(3)
C5 C4 I2A 119.6(3)
C3 C4 I2A 117.8(2)
C5 C4 I2 118.1(2)
C3 C4 I2 119.6(2)
O2 C2 C1 121.8(3)
O2 C2 C3 115.1(2)
C1 C2 C3 123.2(3)
O3 C3 C4 126.0(3)
O3 C3 C2 116.2(3)
C4 C3 C2 117.8(2)
C16 N1 C12 121.0(3)
C16 N1 H1 113.6(19)
C12 N1 H1 125.1(19)
C61 N2 C21 116.0(3)
N1 C12 C13 118.2(3)
N1 C12 C21 118.8(3)
C13 C12 C21 123.0(2)
C12 C13 C14 122.5(2)
C12 C13 H13 118.7
C14 C13 H13 118.7
C13 C14 C15 116.3(3)
C13 C14 C17 122.7(2)
C15 C14 C17 120.9(3)
C16 C15 C14 119.6(3)
C16 C15 H15 120.2
C14 C15 H15 120.2
N1 C16 C15 122.1(3)
N1 C16 H16 118.9
C15 C16 H16 118.9
C72 C17 C74 110.2(3)
C72 C17 C14 107.7(2)
C74 C17 C14 111.0(3)
C72 C17 C73 108.0(3)
C74 C17 C73 107.8(3)
C14 C17 C73 112.1(3)
C17 C74 H741 109.5
C17 C74 H742 109.5
H741 C74 H742 109.5
C17 C74 H743 109.5
H741 C74 H743 109.5
H742 C74 H743 109.5
C17 C72 H721 109.5
C17 C72 H722 109.5
H721 C72 H722 109.5
C17 C72 H723 109.5
H721 C72 H723 109.5
H722 C72 H723 109.5
C17 C73 H731 109.5
C17 C73 H732 109.5
H731 C73 H732 109.5
C17 C73 H733 109.5
H731 C73 H733 109.5
H732 C73 H733 109.5
N2 C21 C31 122.4(3)
N2 C21 C12 114.3(3)
C31 C21 C12 123.3(2)
C41 C31 C21 120.9(2)
C41 C31 H31 119.5
C21 C31 H31 119.5
C31 C41 C51 116.0(3)
C31 C41 C71 122.9(2)
C51 C41 C71 121.0(3)
C61 C51 C41 119.5(3)
C61 C51 H51 120.2
C41 C51 H51 120.2
N2 C61 C51 125.2(3)
N2 C61 H61 117.4
C51 C61 H61 117.4
C76 C71 C77 109.5(3)
C76 C71 C41 108.2(3)
C77 C71 C41 111.1(3)
C76 C71 C75 107.7(3)
C77 C71 C75 108.0(3)
C41 C71 C75 112.3(3)
C71 C76 H763 109.5
C71 C76 H761 109.5
H763 C76 H761 109.5
C71 C76 H762 109.5
H763 C76 H762 109.5
H761 C76 H762 109.5
C71 C77 H771 109.5
C71 C77 H772 109.5
H771 C77 H772 109.5
C71 C77 H773 109.5
H771 C77 H773 109.5
H772 C77 H773 109.5
C71 C75 H751 109.5
C71 C75 H752 109.5
H751 C75 H752 109.5
C71 C75 H753 109.5
H751 C75 H753 109.5
H752 C75 H753 109.5

loop_
_geom_bond_atom_site_label_1
_geom_bond_atom_site_label_2
_geom_bond_distance
I2 C4 2.102(5)
I1 C1 2.101(4)
I1A C1 2.032(5)
I2A C4 2.027(6)
O2 C2 1.330(3)
O2 H2 0.87(4)
O5 C5 1.261(3)
O3 C3 1.233(3)
O6 C6 1.210(3)
C5 C4 1.377(3)
C5 C6 1.549(4)
C6 C1 1.452(4)
C1 C2 1.342(4)
C4 C3 1.422(4)
C2 C3 1.501(4)
N1 C16 1.332(4)
N1 C12 1.351(3)
N1 H1 0.93(3)
N2 C61 1.328(4)
N2 C21 1.355(3)
C12 C13 1.382(4)
C12 C21 1.483(4)
C13 C14 1.384(4)
C13 H13 0.9300
C14 C15 1.403(4)
C14 C17 1.525(4)
C15 C16 1.362(4)
C15 H15 0.9300
C16 H16 0.9300
C17 C72 1.516(4)
C17 C74 1.520(4)
C17 C73 1.547(5)
C74 H741 0.9600
C74 H742 0.9600
C74 H743 0.9600
C72 H721 0.9600
C72 H722 0.9600
C72 H723 0.9600
C73 H731 0.9600
C73 H732 0.9600
C73 H733 0.9600
C21 C31 1.389(4)
C31 C41 1.385(4)
C31 H31 0.9300
C41 C51 1.397(4)
C41 C71 1.525(4)
C51 C61 1.370(4)
C51 H51 0.9300
C61 H61 0.9300
C71 C76 1.517(4)
C71 C77 1.519(5)
C71 C75 1.537(5)
C76 H763 0.9600
C76 H761 0.9600
C76 H762 0.9600
C77 H771 0.9600
C77 H772 0.9600
C77 H773 0.9600
C75 H751 0.9600
C75 H752 0.9600
C75 H753 0.9600

loop_
_geom_hbond_atom_site_label_D
_geom_hbond_atom_site_label_H
_geom_hbond_atom_site_label_A
_geom_hbond_distance_DH
_geom_hbond_distance_HA
_geom_hbond_distance_DA
_geom_hbond_angle_DHA
_geom_hbond_site_symmetry_A
N1 H1 O5 0.93(3) 1.72(3) 2.622(3) 163(3) .
N1 H1 O6 0.93(3) 2.51(3) 3.031(3) 116(2) .
O2 H2 O3 0.87(4) 2.15(4) 2.611(3) 113(3) .
O2 H2 N2 0.87(4) 2.11(4) 2.843(3) 141(4) 1_545
C13 H13 N2 0.93 2.47 2.794(4) 100.8 .
C16 H16 O5 0.93 2.98 3.218(4) 96.6 .
C31 H31 O5 0.93 2.44 3.337(3) 161.4 .
